data_4081777
loop_
_publ_author_name
'Muthaiah, Senthilkumar'
'Do, Dinh Cao Huan'
'Ganguly, Rakesh'
'Vidovi\'c, Dragoslav'

_publ_section_title
;
 Counterion Dependence on the Synthetic Viability of NHC-stabilized
 Dichloroborenium Cations
;
_journal_issue 22
_journal_name_full Organometallics
_journal_page_first 6718
_journal_paper_doi 10.1021/om400541q
_journal_volume 32
_journal_year 2013
_chemical_formula_moiety 'C9 H16 B Cl3 N2'
_chemical_formula_sum 'C9 H16 B Cl3 N2'
_chemical_formula_weight 269.40
_chemical_name_systematic
; 
 ? 
;
_space_group_IT_number 14
_symmetry_cell_setting monoclinic
_symmetry_space_group_name_Hall '-P 2yn'
_symmetry_space_group_name_H-M 'P 1 21/n 1'
_atom_sites_solution_hydrogens geom
_atom_sites_solution_primary direct
_atom_sites_solution_secondary difmap
_audit_creation_method SHELXL-97
_cell_angle_alpha 90.00
_cell_angle_beta 110.3600(10)
_cell_angle_gamma 90.00
_cell_formula_units_Z 4
_cell_length_a 5.9129(2)
_cell_length_b 29.0623(13)
_cell_length_c 7.8302(4)
_cell_measurement_reflns_used 2948
_cell_measurement_temperature 103(2)
_cell_measurement_theta_max 29.68
_cell_measurement_theta_min 2.80
_cell_volume 1261.50(10)
_computing_cell_refinement 'Bruker SAINT'
_computing_data_collection 'Bruker APEX2'
_computing_data_reduction 'Bruker SAINT'
_computing_molecular_graphics 'Bruker SHELXTL'
_computing_publication_material 'Bruker SHELXTL'
_computing_structure_refinement 'SHELXL-97 (Sheldrick, 2008)'
_computing_structure_solution 'SHELXS-97 (Sheldrick, 2008)'
_diffrn_ambient_temperature 103(2)
_diffrn_measured_fraction_theta_full 0.981
_diffrn_measured_fraction_theta_max 0.953
_diffrn_measurement_device_type 'Bruker APEX-II CCD'
_diffrn_measurement_method '\f and \w scans'
_diffrn_radiation_monochromator graphite
_diffrn_radiation_source 'fine-focus sealed tube'
_diffrn_radiation_type MoK\a
_diffrn_radiation_wavelength 0.71073
_diffrn_reflns_av_R_equivalents 0.0241
_diffrn_reflns_av_sigmaI/netI 0.0385
_diffrn_reflns_limit_h_max 8
_diffrn_reflns_limit_h_min -5
_diffrn_reflns_limit_k_max 39
_diffrn_reflns_limit_k_min -35
_diffrn_reflns_limit_l_max 10
_diffrn_reflns_limit_l_min -8
_diffrn_reflns_number 6438
_diffrn_reflns_theta_full 25.00
_diffrn_reflns_theta_max 29.69
_diffrn_reflns_theta_min 1.40
_exptl_absorpt_coefficient_mu 0.695
_exptl_absorpt_correction_T_max 0.8509
_exptl_absorpt_correction_T_min 0.7683
_exptl_absorpt_correction_type multi-scan
_exptl_absorpt_process_details sadabs
_exptl_crystal_colour colourless
_exptl_crystal_density_diffrn 1.418
_exptl_crystal_density_method 'not measured'
_exptl_crystal_description block
_exptl_crystal_F_000 560
_exptl_crystal_size_max 0.40
_exptl_crystal_size_mid 0.38
_exptl_crystal_size_min 0.24
_refine_diff_density_max 0.516
_refine_diff_density_min -0.357
_refine_diff_density_rms 0.073
_refine_ls_extinction_method none
_refine_ls_goodness_of_fit_ref 1.050
_refine_ls_hydrogen_treatment constr
_refine_ls_matrix_type full
_refine_ls_number_parameters 140
_refine_ls_number_reflns 3408
_refine_ls_number_restraints 0
_refine_ls_restrained_S_all 1.050
_refine_ls_R_factor_all 0.0381
_refine_ls_R_factor_gt 0.0329
_refine_ls_shift/su_max 0.001
_refine_ls_shift/su_mean 0.000
_refine_ls_structure_factor_coef Fsqd
_refine_ls_weighting_details 'calc w=1/[\s^2^(Fo^2^)+(0.0509P)^2^+0.1937P] where P=(Fo^2^+2Fc^2^)/3'
_refine_ls_weighting_scheme calc
_refine_ls_wR_factor_gt 0.0882
_refine_ls_wR_factor_ref 0.0923
_reflns_number_gt 3011
_reflns_number_total 3408
_reflns_threshold_expression >2sigma(I)
_cod_data_source_file om400541q_si_002.cif
_cod_data_source_block 2BCl3
_cod_depositor_comments
;
The following automatic conversions were performed:

'_symmetry_cell_setting' value 'Monoclinic' changed to 'monoclinic'
according to /home/saulius/struct/CIF-dictionaries/cif_core.dic
dictionary named 'cif_core.dic' version 2.4.2 from 2011-04-26.

Automatic conversion script
Id: cif_fix_values 1891 2012-01-12 08:04:46Z andrius 
;
_cod_original_sg_symbol_H-M P2(1)/n
_cod_database_code 4081777

loop_
_symmetry_equiv_pos_as_xyz
'x, y, z'
'-x+1/2, y+1/2, -z+1/2'
'-x, -y, -z'
'x-1/2, -y-1/2, z-1/2'

loop_
_atom_site_label
_atom_site_type_symbol
_atom_site_fract_x
_atom_site_fract_y
_atom_site_fract_z
_atom_site_U_iso_or_equiv
_atom_site_adp_type
_atom_site_occupancy
_atom_site_symmetry_multiplicity
_atom_site_calc_flag
_atom_site_refinement_flags
B1 B 0.9164(3) 0.12663(6) 0.5418(2) 0.0118(3) Uani 1 1 d .
C1 C 0.7695(2) 0.12197(5) 0.32388(19) 0.0097(3) Uani 1 1 d .
C2 C 0.6649(3) 0.13778(5) 0.02582(19) 0.0143(3) Uani 1 1 d .
H2 H 0.6592 0.1521 -0.0847 0.017 Uiso 1 1 calc R
C3 C 0.5365(3) 0.10085(5) 0.04238(18) 0.0139(3) Uani 1 1 d .
H3 H 0.4230 0.0843 -0.0545 0.017 Uiso 1 1 calc R
C4 C 0.9609(2) 0.19276(5) 0.2343(2) 0.0129(3) Uani 1 1 d .
H4 H 1.0374 0.1968 0.3690 0.015 Uiso 1 1 calc R
C5 C 0.8032(3) 0.23456(6) 0.1576(3) 0.0257(4) Uani 1 1 d .
H5A H 0.7233 0.2309 0.0258 0.039 Uiso 1 1 calc R
H5B H 0.9037 0.2623 0.1821 0.039 Uiso 1 1 calc R
H5C H 0.6812 0.2374 0.2154 0.039 Uiso 1 1 calc R
C6 C 1.1610(3) 0.18679(6) 0.1551(2) 0.0200(3) Uani 1 1 d .
H6A H 1.2625 0.1606 0.2138 0.030 Uiso 1 1 calc R
H6B H 1.2596 0.2148 0.1769 0.030 Uiso 1 1 calc R
H6C H 1.0895 0.1812 0.0237 0.030 Uiso 1 1 calc R
C7 C 0.4943(2) 0.05227(5) 0.29487(19) 0.0120(3) Uani 1 1 d .
H7 H 0.5081 0.0592 0.4232 0.014 Uiso 1 1 calc R
C8 C 0.6397(3) 0.00888(6) 0.2962(2) 0.0182(3) Uani 1 1 d .
H8A H 0.6371 0.0026 0.1726 0.027 Uiso 1 1 calc R
H8B H 0.5687 -0.0172 0.3392 0.027 Uiso 1 1 calc R
H8C H 0.8067 0.0133 0.3777 0.027 Uiso 1 1 calc R
C9 C 0.2273(2) 0.04632(6) 0.1818(2) 0.0175(3) Uani 1 1 d .
H9A H 0.1442 0.0759 0.1731 0.026 Uiso 1 1 calc R
H9B H 0.1556 0.0236 0.2404 0.026 Uiso 1 1 calc R
H9C H 0.2109 0.0356 0.0594 0.026 Uiso 1 1 calc R
Cl1 Cl 1.24543(6) 0.127077(14) 0.57790(5) 0.01612(10) Uani 1 1 d .
Cl2 Cl 0.82310(6) 0.181966(13) 0.61931(5) 0.01589(10) Uani 1 1 d .
Cl3 Cl 0.86996(6) 0.079579(13) 0.68695(4) 0.01541(10) Uani 1 1 d .
N1 N 0.8063(2) 0.15091(4) 0.19972(16) 0.0108(2) Uani 1 1 d .
N2 N 0.6000(2) 0.09144(4) 0.22595(15) 0.0104(2) Uani 1 1 d .

loop_
_atom_site_aniso_label
_atom_site_aniso_U_11
_atom_site_aniso_U_22
_atom_site_aniso_U_33
_atom_site_aniso_U_23
_atom_site_aniso_U_13
_atom_site_aniso_U_12
B1 0.0125(6) 0.0116(9) 0.0112(7) -0.0005(5) 0.0042(5) 0.0004(6)
C1 0.0100(6) 0.0067(7) 0.0132(6) -0.0007(5) 0.0049(5) 0.0002(5)
C2 0.0171(6) 0.0143(8) 0.0111(6) 0.0013(5) 0.0044(5) -0.0004(6)
C3 0.0173(6) 0.0130(8) 0.0106(6) -0.0009(5) 0.0041(5) -0.0020(5)
C4 0.0123(6) 0.0078(7) 0.0186(7) 0.0017(5) 0.0054(5) -0.0020(5)
C5 0.0185(7) 0.0111(9) 0.0433(10) 0.0063(7) 0.0054(7) 0.0012(6)
C6 0.0178(7) 0.0193(9) 0.0258(8) 0.0004(6) 0.0116(6) -0.0028(6)
C7 0.0129(6) 0.0093(7) 0.0144(6) 0.0001(5) 0.0055(5) -0.0034(5)
C8 0.0206(7) 0.0125(8) 0.0217(7) 0.0014(6) 0.0077(6) 0.0001(6)
C9 0.0131(6) 0.0182(9) 0.0204(7) 0.0007(6) 0.0048(5) -0.0040(6)
Cl1 0.01006(16) 0.0228(2) 0.01444(17) 0.00177(13) 0.00288(12) 0.00065(13)
Cl2 0.02103(18) 0.0113(2) 0.01832(17) -0.00371(13) 0.01056(13) -0.00136(13)
Cl3 0.01855(17) 0.0142(2) 0.01241(16) 0.00325(12) 0.00400(13) -0.00203(13)
N1 0.0114(5) 0.0094(6) 0.0113(5) 0.0006(4) 0.0037(4) -0.0007(4)
N2 0.0118(5) 0.0084(6) 0.0105(5) 0.0000(4) 0.0033(4) -0.0018(4)

loop_
_atom_type_symbol
_atom_type_description
_atom_type_scat_dispersion_real
_atom_type_scat_dispersion_imag
_atom_type_scat_source
C C 0.0033 0.0016 'International Tables Vol C Tables 4.2.6.8 and 6.1.1.4'
H H 0.0000 0.0000 'International Tables Vol C Tables 4.2.6.8 and 6.1.1.4'
B B 0.0013 0.0007 'International Tables Vol C Tables 4.2.6.8 and 6.1.1.4'
N N 0.0061 0.0033 'International Tables Vol C Tables 4.2.6.8 and 6.1.1.4'
Cl Cl 0.1484 0.1585 'International Tables Vol C Tables 4.2.6.8 and 6.1.1.4'

loop_
_geom_angle_atom_site_label_1
_geom_angle_atom_site_label_2
_geom_angle_atom_site_label_3
_geom_angle
C1 B1 Cl3 116.15(11)
C1 B1 Cl1 107.89(10)
Cl3 B1 Cl1 106.30(8)
C1 B1 Cl2 107.55(10)
Cl3 B1 Cl2 108.16(8)
Cl1 B1 Cl2 110.80(8)
N2 C1 N1 105.71(11)
N2 C1 B1 131.74(13)
N1 C1 B1 122.54(12)
C3 C2 N1 107.08(13)
C3 C2 H2 126.5
N1 C2 H2 126.5
C2 C3 N2 107.45(12)
C2 C3 H3 126.3
N2 C3 H3 126.3
N1 C4 C5 109.12(11)
N1 C4 C6 110.31(12)
C5 C4 C6 112.70(13)
N1 C4 H4 108.2
C5 C4 H4 108.2
C6 C4 H4 108.2
C4 C5 H5A 109.5
C4 C5 H5B 109.5
H5A C5 H5B 109.5
C4 C5 H5C 109.5
H5A C5 H5C 109.5
H5B C5 H5C 109.5
C4 C6 H6A 109.5
C4 C6 H6B 109.5
H6A C6 H6B 109.5
C4 C6 H6C 109.5
H6A C6 H6C 109.5
H6B C6 H6C 109.5
N2 C7 C8 109.20(12)
N2 C7 C9 110.86(11)
C8 C7 C9 112.15(12)
N2 C7 H7 108.2
C8 C7 H7 108.2
C9 C7 H7 108.2
C7 C8 H8A 109.5
C7 C8 H8B 109.5
H8A C8 H8B 109.5
C7 C8 H8C 109.5
H8A C8 H8C 109.5
H8B C8 H8C 109.5
C7 C9 H9A 109.5
C7 C9 H9B 109.5
H9A C9 H9B 109.5
C7 C9 H9C 109.5
H9A C9 H9C 109.5
H9B C9 H9C 109.5
C1 N1 C2 109.96(12)
C1 N1 C4 128.08(12)
C2 N1 C4 121.88(12)
C1 N2 C3 109.78(12)
C1 N2 C7 128.00(11)
C3 N2 C7 122.20(12)

loop_
_geom_bond_atom_site_label_1
_geom_bond_atom_site_label_2
_geom_bond_distance
B1 C1 1.629(2)
B1 Cl3 1.8584(17)
B1 Cl1 1.8660(16)
B1 Cl2 1.8685(17)
C1 N2 1.3581(17)
C1 N1 1.3594(18)
C2 C3 1.347(2)
C2 N1 1.3809(17)
C2 H2 0.9500
C3 N2 1.3807(17)
C3 H3 0.9500
C4 N1 1.4885(18)
C4 C5 1.522(2)
C4 C6 1.525(2)
C4 H4 1.0000
C5 H5A 0.9800
C5 H5B 0.9800
C5 H5C 0.9800
C6 H6A 0.9800
C6 H6B 0.9800
C6 H6C 0.9800
C7 N2 1.4874(19)
C7 C8 1.524(2)
C7 C9 1.5277(18)
C7 H7 1.0000
C8 H8A 0.9800
C8 H8B 0.9800
C8 H8C 0.9800
C9 H9A 0.9800
C9 H9B 0.9800
C9 H9C 0.9800
